data_7011839
loop_
_publ_author_name
'Baldwin, Richard'
'Bennett, Martin A.'
'Hockless, David C. R.'
'Pertici, Paolo'
'Verrazzani, Alessandra'
'Uccello Barretta, Gloria'
'Marchetti, Fabio'
'Salvadori, Piero'

_publ_section_title
;
 Synthesis, structures and dynamic NMR spectra of ??6-hexaethylbenzene
 complexes of ruthenium(0) and ruthenium(ii)
;
_journal_issue 23
_journal_name_full 'Journal of the Chemical Society, Dalton Transactions'
_journal_page_first 4488
_journal_paper_doi 10.1039/b204875m
_journal_year 2002
_chemical_formula_moiety 'C36 H60 Cl4 Ru2 '
_chemical_formula_sum 'C36 H60 Cl4 Ru2'
_chemical_formula_weight 836.82
_space_group_IT_number 14
_symmetry_cell_setting monoclinic
_symmetry_Int_Tables_number 14
_symmetry_space_group_name_Hall '-P 2yn'
_symmetry_space_group_name_H-M 'P 1 21/n 1'
_audit_creation_date 2002-02-26
_audit_creation_method 'by teXsan v1.8'
_audit_update_record
;
Refinement by David Hockless
Report by David Hockless September 1994
Cif edited by Tony Willis (hence e-mail address) for Martin Bennett Mar 2002
2002-03-20  passes checkcif with minor warnings.

Rigaku AFC6R diffractometer with extended arm and 
evacuated collimator and beam tunnel.
Data cannot be collected beyond \y 60 deg in this configuration.
;
_cell_angle_alpha 90
_cell_angle_beta 101.99(2)
_cell_angle_gamma 90
_cell_formula_units_Z 2
_cell_length_a 10.900(2)
_cell_length_b 9.566(3)
_cell_length_c 18.439(3)
_cell_measurement_reflns_used 25
_cell_measurement_temperature 296.2
_cell_measurement_theta_max 49.7
_cell_measurement_theta_min 32.2
_cell_volume 1880.7(8)
_computing_cell_refinement 'MSC/AFC Diffractometer Control'
_computing_data_collection 'MSC/AFC Diffractometer Control'
_computing_data_reduction 'teXsan (MSC, 1992-1997)'
_computing_publication_material 'teXsan (MSC, 1992-1997)'
_computing_structure_refinement 'teXsan (MSC, 1992-1997)'
_computing_structure_solution
;
DIRDIF92 PATTY (Beurskens, 1992)
;
_diffrn_ambient_temperature 296.2
_diffrn_measured_fraction_theta_full 1.
_diffrn_measured_fraction_theta_max 1.
_diffrn_measurement_device_details
;      
Rigaku AFC6R diffractometer with extended arm and 
evacuated collimator and beam tunnel.
Data cannot be collected beyond \y 60 deg in this configuration.
;
_diffrn_measurement_device_type 'Rigaku AFC6R'
_diffrn_measurement_method \w-2\q
_diffrn_orient_matrix_UB_11 -0.03099
_diffrn_orient_matrix_UB_12 0.00100
_diffrn_orient_matrix_UB_13 0.04738
_diffrn_orient_matrix_UB_21 0.08730
_diffrn_orient_matrix_UB_22 0.01765
_diffrn_orient_matrix_UB_23 0.02830
_diffrn_orient_matrix_UB_31 -0.01466
_diffrn_orient_matrix_UB_32 0.10303
_diffrn_orient_matrix_UB_33 -0.00531
_diffrn_radiation_detector 'scintillation counter'
_diffrn_radiation_monochromator graphite
_diffrn_radiation_source 'Rigaku rotating anode'
_diffrn_radiation_type 'Cu K\a'
_diffrn_radiation_wavelength 1.5418
_diffrn_reflns_av_R_equivalents 0.05261
_diffrn_reflns_limit_h_max 12
_diffrn_reflns_limit_h_min 0
_diffrn_reflns_limit_k_max 10
_diffrn_reflns_limit_k_min 0
_diffrn_reflns_limit_l_max 20
_diffrn_reflns_limit_l_min -20
_diffrn_reflns_number 3179
_diffrn_reflns_reduction_process 'Lp corrections applied'
_diffrn_reflns_theta_full 60.
_diffrn_reflns_theta_max 60.10
_diffrn_reflns_theta_min 2.45
_diffrn_standards_decay_% -0.26
_diffrn_standards_interval_count 150
_diffrn_standards_number 3
_exptl_absorpt_coefficient_mu 9.285
_exptl_absorpt_correction_T_max .476
_exptl_absorpt_correction_T_min .184
_exptl_absorpt_correction_type psi-scan
_exptl_absorpt_process_details
;
\y scans (North,Phillips & Matthews, 1968)
;
_exptl_crystal_colour orange
_exptl_crystal_density_diffrn 1.478
_exptl_crystal_density_meas ?
_exptl_crystal_description plate
_exptl_crystal_F_000 864.00
_exptl_crystal_size_max 0.28
_exptl_crystal_size_mid 0.20
_exptl_crystal_size_min 0.08
_refine_diff_density_max 0.89
_refine_diff_density_min -1.07
_refine_ls_extinction_method none
_refine_ls_goodness_of_fit_ref 2.170
_refine_ls_hydrogen_treatment noref
_refine_ls_matrix_type full
_refine_ls_number_constraints 0
_refine_ls_number_parameters 190
_refine_ls_number_reflns 1953
_refine_ls_number_restraints 0
_refine_ls_R_factor_gt 0.0390
_refine_ls_shift/su_max 0.0100
_refine_ls_shift/su_mean 0.001
_refine_ls_structure_factor_coef F
_refine_ls_weighting_details 'w = 1/[\s^2^(Fo) + 0.00004|Fo|^2^]'
_refine_ls_weighting_scheme sigma
_refine_ls_wR_factor_ref 0.0400
_reflns_number_gt 1953
_reflns_number_total 2803
_reflns_threshold_expression I>3.00\s(I)
_cod_data_source_file b204875m.txt
_cod_data_source_block rxb7
_cod_original_cell_volume 1880.7(7)
_cod_original_sg_symbol_H-M 'P 21/n     '
_cod_original_formula_sum 'C36 H60 Cl4 Ru2 '
_cod_database_code 7011839

loop_
_symmetry_equiv_pos_as_xyz
'   +x,   +y,   +z'
1/2-x,1/2+y,1/2-z
'   -x,   -y,   -z'
1/2+x,1/2-y,1/2+z

loop_
_atom_site_label
_atom_site_fract_x
_atom_site_fract_y
_atom_site_fract_z
_atom_site_U_iso_or_equiv
_atom_site_occupancy
_atom_site_refinement_flags
_atom_site_adp_type
_atom_site_calc_flag
_atom_site_calc_attached_atom
Ru(1) -0.00036(5) 0.12349(7) 0.07921(3) 0.0340(2) 1.000 . Uani d ?
Cl(1) -0.0546(2) 0.1199(2) -0.05679(9) 0.0455(5) 1.000 . Uani d ?
Cl(2) 0.2083(2) 0.1862(3) 0.0680(1) 0.0645(7) 1.000 . Uani d ?
C(1) 0.0320(7) 0.2136(9) 0.1891(4) 0.041(2) 1.000 . Uani d ?
C(2) -0.0219(7) 0.3164(8) 0.1360(4) 0.040(2) 1.000 . Uani d ?
C(3) -0.1351(7) 0.2873(9) 0.0861(4) 0.041(2) 1.000 . Uani d ?
C(4) -0.1960(6) 0.1538(9) 0.0883(4) 0.038(2) 1.000 . Uani d ?
C(5) -0.1425(7) 0.0499(9) 0.1385(4) 0.044(3) 1.000 . Uani d ?
C(6) -0.0242(7) 0.0801(9) 0.1904(4) 0.042(3) 1.000 . Uani d ?
C(7) 0.1571(7) 0.241(1) 0.2418(5) 0.073(3) 1.000 . Uani d ?
C(8) 0.0442(9) 0.453(1) 0.1328(6) 0.072(4) 1.000 . Uani d ?
C(9) -0.1886(8) 0.393(1) 0.0271(5) 0.072(3) 1.000 . Uani d ?
C(10) -0.3153(7) 0.121(1) 0.0309(5) 0.076(3) 1.000 . Uani d ?
C(11) -0.1986(9) -0.094(1) 0.1378(5) 0.072(4) 1.000 . Uani d ?
C(12) 0.0420(9) -0.036(1) 0.2398(5) 0.077(4) 1.000 . Uani d ?
C(13) 0.1479(8) 0.303(1) 0.3142(5) 0.098(4) 1.000 . Uani d ?
C(14) 0.0097(9) 0.567(1) 0.1806(6) 0.084(4) 1.000 . Uani d ?
C(15) -0.2801(9) 0.496(1) 0.0474(5) 0.085(4) 1.000 . Uani d ?
C(16) -0.4331(8) 0.164(1) 0.0575(6) 0.108(5) 1.000 . Uani d ?
C(17) -0.290(1) -0.108(1) 0.1893(7) 0.117(5) 1.000 . Uani d ?
C(18) 0.013(1) -0.043(1) 0.3163(6) 0.108(5) 1.000 . Uani d ?
H(7a) 0.2008 0.1552 0.2509 0.088 1.000 . Uiso c ?
H(7b) 0.2037 0.3041 0.2180 0.088 1.000 . Uiso c ?
H(8a) 0.1318 0.4364 0.1478 0.087 1.000 . Uiso c ?
H(8b) 0.0256 0.4844 0.0829 0.087 1.000 . Uiso c ?
H(9a) -0.1206 0.4450 0.0156 0.086 1.000 . Uiso c ?
H(9b) -0.2300 0.3438 -0.0157 0.086 1.000 . Uiso c ?
H(10a) -0.3129 0.1702 -0.0136 0.091 1.000 . Uiso c ?
H(10b) -0.3185 0.0234 0.0213 0.091 1.000 . Uiso c ?
H(11a) -0.2418 -0.1147 0.0887 0.086 1.000 . Uiso c ?
H(11b) -0.1326 -0.1595 0.1526 0.086 1.000 . Uiso c ?
H(12a) 0.0187 -0.1222 0.2157 0.093 1.000 . Uiso c ?
H(12b) 0.1297 -0.0221 0.2453 0.093 1.000 . Uiso c ?
H(13a) 0.2297 0.3194 0.3427 0.118 1.000 . Uiso c ?
H(13b) 0.1030 0.3884 0.3064 0.118 1.000 . Uiso c ?
H(13c) 0.1049 0.2395 0.3401 0.118 1.000 . Uiso c ?
H(14a) 0.0291 0.5385 0.2311 0.101 1.000 . Uiso c ?
H(14b) 0.0557 0.6492 0.1748 0.101 1.000 . Uiso c ?
H(14c) -0.0776 0.5859 0.1663 0.101 1.000 . Uiso c ?
H(15a) -0.2402 0.5482 0.0895 0.102 1.000 . Uiso c ?
H(15b) -0.3085 0.5573 0.0070 0.102 1.000 . Uiso c ?
H(15c) -0.3496 0.4466 0.0587 0.102 1.000 . Uiso c ?
H(16a) -0.4303 0.2610 0.0679 0.129 1.000 . Uiso c ?
H(16b) -0.5049 0.1435 0.0200 0.129 1.000 . Uiso c ?
H(16c) -0.4376 0.1131 0.1012 0.129 1.000 . Uiso c ?
H(17a) -0.2481 -0.0885 0.2388 0.140 1.000 . Uiso c ?
H(17b) -0.3573 -0.0439 0.1748 0.140 1.000 . Uiso c ?
H(17c) -0.3224 -0.2007 0.1867 0.140 1.000 . Uiso c ?
H(18a) 0.0366 0.0419 0.3418 0.130 1.000 . Uiso c ?
H(18b) -0.0742 -0.0585 0.3122 0.130 1.000 . Uiso c ?
H(18c) 0.0587 -0.1184 0.3430 0.130 1.000 . Uiso c ?

loop_
_atom_site_aniso_label
_atom_site_aniso_U_11
_atom_site_aniso_U_22
_atom_site_aniso_U_33
_atom_site_aniso_U_12
_atom_site_aniso_U_13
_atom_site_aniso_U_23
Ru(1) 0.0230(3) 0.0486(4) 0.0310(3) -0.0014(4) 0.0071(2) -0.0042(4)
Cl(1) 0.045(1) 0.058(1) 0.0335(9) 0.013(1) 0.0066(8) 0.001(1)
Cl(2) 0.035(1) 0.094(2) 0.072(1) -0.019(1) 0.027(1) -0.025(1)
C(1) 0.026(4) 0.065(6) 0.030(4) -0.004(4) 0.002(3) -0.011(4)
C(2) 0.036(4) 0.039(5) 0.049(5) -0.001(4) 0.017(4) -0.010(4)
C(3) 0.049(5) 0.049(5) 0.027(4) 0.013(4) 0.015(4) -0.001(4)
C(4) 0.031(4) 0.062(6) 0.025(4) 0.006(4) 0.011(3) -0.019(4)
C(5) 0.034(4) 0.048(6) 0.058(5) -0.010(4) 0.027(4) -0.008(4)
C(6) 0.033(4) 0.061(6) 0.036(4) 0.012(4) 0.015(4) 0.005(4)
C(7) 0.029(5) 0.13(1) 0.055(6) -0.012(6) -0.001(4) -0.024(6)
C(8) 0.069(7) 0.064(7) 0.096(8) -0.024(6) 0.044(6) -0.013(6)
C(9) 0.077(6) 0.087(8) 0.057(5) 0.038(6) 0.029(5) 0.024(6)
C(10) 0.031(4) 0.124(9) 0.065(6) 0.008(6) -0.006(4) -0.044(7)
C(11) 0.075(7) 0.053(7) 0.103(8) -0.020(5) 0.053(6) -0.013(6)
C(12) 0.086(8) 0.088(8) 0.060(6) 0.029(7) 0.021(5) 0.027(6)
C(13) 0.052(6) 0.18(1) 0.054(6) -0.011(7) -0.009(5) -0.043(7)
C(14) 0.086(8) 0.054(7) 0.12(1) -0.017(6) 0.041(7) -0.020(7)
C(15) 0.078(7) 0.101(9) 0.081(7) 0.048(7) 0.026(6) 0.022(7)
C(16) 0.029(5) 0.17(1) 0.126(9) 0.000(7) 0.010(5) -0.079(9)
C(17) 0.106(9) 0.090(9) 0.19(1) -0.045(8) 0.111(9) -0.015(9)
C(18) 0.15(1) 0.12(1) 0.071(7) 0.041(9) 0.049(7) 0.038(7)

loop_
_atom_type_symbol
_atom_type_oxidation_number
_atom_type_number_in_cell
_atom_type_scat_dispersion_real
_atom_type_scat_dispersion_imag
_atom_type_scat_source
C 0 72 0.017 0.009
;International Tables for Crystallography
(1992, Vol. C, Tables 4.2.6.8 and 6.1.1.1)
;
H 0 120 0.000 0.000
;International Tables for Crystallography
(1992, Vol. C, Table 6.1.1.2)
;
Cl 0 8 0.348 0.702
;International Tables for Crystallography
(1992, Vol. C, Tables 4.2.6.8 and 6.1.1.1)
;
Ru 0 4 -0.105 3.296
;International Tables for Crystallography
(1992, Vol. C, Tables 4.2.6.8 and 6.1.1.1)
;

loop_
_geom_angle_atom_site_label_1
_geom_angle_atom_site_label_2
_geom_angle_atom_site_label_3
_geom_angle
_geom_angle_site_symmetry_1
_geom_angle_site_symmetry_2
_geom_angle_site_symmetry_3
_geom_angle_publ_flag
Cl(1) Ru(1) Cl(1) 80.23(7) . . 3 yes
Cl(1) Ru(1) Cl(2) 86.97(7) . . . yes
Cl(1) Ru(1) C(1) 157.0(2) . . . yes
Cl(1) Ru(1) C(2) 118.7(2) . . . yes
Cl(1) Ru(1) C(3) 92.7(2) . . . yes
Cl(1) Ru(1) C(4) 92.8(2) . . . yes
Cl(1) Ru(1) C(5) 117.4(2) . . . yes
Cl(1) Ru(1) C(6) 156.4(2) . . . yes
Cl(1) Ru(1) Cl(2) 87.37(8) 3 . . yes
Cl(1) Ru(1) C(1) 122.5(2) 3 . . yes
Cl(1) Ru(1) C(2) 161.0(2) 3 . . yes
Cl(1) Ru(1) C(3) 152.2(2) 3 . . yes
Cl(1) Ru(1) C(4) 114.4(2) 3 . . yes
Cl(1) Ru(1) C(5) 90.1(2) 3 . . yes
Cl(1) Ru(1) C(6) 93.4(2) 3 . . yes
Cl(2) Ru(1) C(1) 90.4(2) . . . yes
Cl(2) Ru(1) C(2) 91.6(2) . . . yes
Cl(2) Ru(1) C(3) 119.3(2) . . . yes
Cl(2) Ru(1) C(4) 157.9(2) . . . yes
Cl(2) Ru(1) C(5) 154.7(2) . . . yes
Cl(2) Ru(1) C(6) 115.6(2) . . . yes
C(1) Ru(1) C(2) 38.5(3) . . . yes
C(1) Ru(1) C(3) 68.8(3) . . . yes
C(1) Ru(1) C(4) 81.3(3) . . . yes
C(1) Ru(1) C(5) 69.8(3) . . . yes
C(1) Ru(1) C(6) 38.3(3) . . . yes
C(2) Ru(1) C(3) 37.9(3) . . . yes
C(2) Ru(1) C(4) 69.2(3) . . . yes
C(2) Ru(1) C(5) 82.7(3) . . . yes
C(2) Ru(1) C(6) 69.9(3) . . . yes
C(3) Ru(1) C(4) 38.7(3) . . . yes
C(3) Ru(1) C(5) 69.2(3) . . . yes
C(3) Ru(1) C(6) 82.3(3) . . . yes
C(4) Ru(1) C(5) 37.3(3) . . . yes
C(4) Ru(1) C(6) 69.1(3) . . . yes
C(5) Ru(1) C(6) 39.4(3) . . . yes
Ru(1) Cl(1) Ru(1) 99.77(7) . . 3 yes
Ru(1) C(1) C(2) 70.6(4) . . . yes
Ru(1) C(1) C(6) 70.7(4) . . . yes
Ru(1) C(1) C(7) 128.1(6) . . . yes
C(2) C(1) C(6) 120.9(7) . . . yes
C(2) C(1) C(7) 120.3(8) . . . yes
C(6) C(1) C(7) 118.6(8) . . . yes
Ru(1) C(2) C(1) 70.9(4) . . . yes
Ru(1) C(2) C(3) 71.5(4) . . . yes
Ru(1) C(2) C(8) 128.6(6) . . . yes
C(1) C(2) C(3) 119.6(7) . . . yes
C(1) C(2) C(8) 119.6(7) . . . yes
C(3) C(2) C(8) 120.7(8) . . . yes
Ru(1) C(3) C(2) 70.6(4) . . . yes
Ru(1) C(3) C(4) 71.5(4) . . . yes
Ru(1) C(3) C(9) 127.3(5) . . . yes
C(2) C(3) C(4) 120.2(7) . . . yes
C(2) C(3) C(9) 119.5(8) . . . yes
C(4) C(3) C(9) 120.2(7) . . . yes
Ru(1) C(4) C(3) 69.8(4) . . . yes
Ru(1) C(4) C(5) 71.3(4) . . . yes
Ru(1) C(4) C(10) 128.4(5) . . . yes
C(3) C(4) C(5) 121.0(6) . . . yes
C(3) C(4) C(10) 119.5(8) . . . yes
C(5) C(4) C(10) 119.3(8) . . . yes
Ru(1) C(5) C(4) 71.5(4) . . . yes
Ru(1) C(5) C(6) 69.2(4) . . . yes
Ru(1) C(5) C(11) 128.1(6) . . . yes
C(4) C(5) C(6) 118.7(7) . . . yes
C(4) C(5) C(11) 122.1(8) . . . yes
C(6) C(5) C(11) 119.1(8) . . . yes
Ru(1) C(6) C(1) 71.0(4) . . . yes
Ru(1) C(6) C(5) 71.4(4) . . . yes
Ru(1) C(6) C(12) 125.1(6) . . . yes
C(1) C(6) C(5) 119.4(7) . . . yes
C(1) C(6) C(12) 120.9(7) . . . yes
C(5) C(6) C(12) 119.5(8) . . . yes
C(1) C(7) C(13) 115.1(7) . . . yes
C(1) C(7) H(7a) 108.1 . . . no
C(1) C(7) H(7b) 108.0 . . . no
C(13) C(7) H(7a) 108.1 . . . no
C(13) C(7) H(7b) 108.0 . . . no
H(7a) C(7) H(7b) 109.5 . . . no
C(2) C(8) C(14) 115.5(8) . . . yes
C(2) C(8) H(8a) 107.9 . . . no
C(2) C(8) H(8b) 107.9 . . . no
C(14) C(8) H(8a) 107.9 . . . no
C(14) C(8) H(8b) 108.0 . . . no
H(8a) C(8) H(8b) 109.5 . . . no
C(3) C(9) C(15) 115.7(7) . . . yes
C(3) C(9) H(9a) 107.9 . . . no
C(3) C(9) H(9b) 107.9 . . . no
C(15) C(9) H(9a) 107.9 . . . no
C(15) C(9) H(9b) 107.9 . . . no
H(9a) C(9) H(9b) 109.5 . . . no
C(4) C(10) C(16) 112.1(7) . . . yes
C(4) C(10) H(10a) 108.8 . . . no
C(4) C(10) H(10b) 108.9 . . . no
C(16) C(10) H(10a) 108.8 . . . no
C(16) C(10) H(10b) 108.8 . . . no
H(10a) C(10) H(10b) 109.4 . . . no
C(5) C(11) C(17) 113.2(8) . . . yes
C(5) C(11) H(11a) 108.5 . . . no
C(5) C(11) H(11b) 108.6 . . . no
C(17) C(11) H(11a) 108.4 . . . no
C(17) C(11) H(11b) 108.6 . . . no
H(11a) C(11) H(11b) 109.5 . . . no
C(6) C(12) C(18) 115.6(9) . . . yes
C(6) C(12) H(12a) 107.9 . . . no
C(6) C(12) H(12b) 107.9 . . . no
C(18) C(12) H(12a) 107.9 . . . no
C(18) C(12) H(12b) 108.0 . . . no
H(12a) C(12) H(12b) 109.5 . . . no
C(7) C(13) H(13a) 109.5 . . . no
C(7) C(13) H(13b) 109.5 . . . no
C(7) C(13) H(13c) 109.4 . . . no
H(13a) C(13) H(13b) 109.5 . . . no
H(13a) C(13) H(13c) 109.4 . . . no
H(13b) C(13) H(13c) 109.4 . . . no
C(8) C(14) H(14a) 109.5 . . . no
C(8) C(14) H(14b) 109.5 . . . no
C(8) C(14) H(14c) 109.5 . . . no
H(14a) C(14) H(14b) 109.5 . . . no
H(14a) C(14) H(14c) 109.5 . . . no
H(14b) C(14) H(14c) 109.4 . . . no
C(9) C(15) H(15a) 109.5 . . . no
C(9) C(15) H(15b) 109.5 . . . no
C(9) C(15) H(15c) 109.4 . . . no
H(15a) C(15) H(15b) 109.5 . . . no
H(15a) C(15) H(15c) 109.5 . . . no
H(15b) C(15) H(15c) 109.5 . . . no
C(10) C(16) H(16a) 109.5 . . . no
C(10) C(16) H(16b) 109.5 . . . no
C(10) C(16) H(16c) 109.5 . . . no
H(16a) C(16) H(16b) 109.4 . . . no
H(16a) C(16) H(16c) 109.4 . . . no
H(16b) C(16) H(16c) 109.5 . . . no
C(11) C(17) H(17a) 109.4 . . . no
C(11) C(17) H(17b) 109.7 . . . no
C(11) C(17) H(17c) 109.5 . . . no
H(17a) C(17) H(17b) 109.4 . . . no
H(17a) C(17) H(17c) 109.2 . . . no
H(17b) C(17) H(17c) 109.6 . . . no
C(12) C(18) H(18a) 109.5 . . . no
C(12) C(18) H(18b) 109.5 . . . no
C(12) C(18) H(18c) 109.5 . . . no
H(18a) C(18) H(18b) 109.5 . . . no
H(18a) C(18) H(18c) 109.5 . . . no
H(18b) C(18) H(18c) 109.4 . . . no

loop_
_geom_bond_atom_site_label_1
_geom_bond_atom_site_label_2
_geom_bond_distance
_geom_bond_site_symmetry_1
_geom_bond_site_symmetry_2
_geom_bond_publ_flag
Ru(1) Cl(1) 2.454(2) . . yes
Ru(1) Cl(1) 2.460(2) . 3 yes
Ru(1) Cl(2) 2.402(2) . . yes
Ru(1) C(1) 2.163(7) . . yes
Ru(1) C(2) 2.158(7) . . yes
Ru(1) C(3) 2.170(7) . . yes
Ru(1) C(4) 2.193(7) . . yes
Ru(1) C(5) 2.190(7) . . yes
Ru(1) C(6) 2.159(7) . . yes
C(1) C(2) 1.43(1) . . yes
C(1) C(6) 1.42(1) . . yes
C(1) C(7) 1.524(9) . . yes
C(2) C(3) 1.405(9) . . yes
C(2) C(8) 1.50(1) . . yes
C(3) C(4) 1.44(1) . . yes
C(3) C(9) 1.51(1) . . yes
C(4) C(5) 1.40(1) . . yes
C(4) C(10) 1.529(9) . . yes
C(5) C(6) 1.47(1) . . yes
C(5) C(11) 1.51(1) . . yes
C(6) C(12) 1.52(1) . . yes
C(7) C(13) 1.48(1) . . yes
C(7) H(7a) 0.95 . . no
C(7) H(7b) 0.95 . . no
C(8) C(14) 1.50(1) . . yes
C(8) H(8a) 0.95 . . no
C(8) H(8b) 0.95 . . no
C(9) C(15) 1.50(1) . . yes
C(9) H(9a) 0.95 . . no
C(9) H(9b) 0.95 . . no
C(10) C(16) 1.52(1) . . yes
C(10) H(10a) 0.95 . . no
C(10) H(10b) 0.95 . . no
C(11) C(17) 1.52(1) . . yes
C(11) H(11a) 0.95 . . no
C(11) H(11b) 0.95 . . no
C(12) C(18) 1.51(1) . . yes
C(12) H(12a) 0.95 . . no
C(12) H(12b) 0.95 . . no
C(13) H(13a) 0.95 . . no
C(13) H(13b) 0.95 . . no
C(13) H(13c) 0.95 . . no
C(14) H(14a) 0.95 . . no
C(14) H(14b) 0.95 . . no
C(14) H(14c) 0.95 . . no
C(15) H(15a) 0.95 . . no
C(15) H(15b) 0.95 . . no
C(15) H(15c) 0.95 . . no
C(16) H(16a) 0.95 . . no
C(16) H(16b) 0.95 . . no
C(16) H(16c) 0.95 . . no
C(17) H(17a) 0.95 . . no
C(17) H(17b) 0.95 . . no
C(17) H(17c) 0.95 . . no
C(18) H(18a) 0.95 . . no
C(18) H(18b) 0.95 . . no
C(18) H(18c) 0.95 . . no

loop_
_geom_torsion_atom_site_label_1
_geom_torsion_atom_site_label_2
_geom_torsion_atom_site_label_3
_geom_torsion_atom_site_label_4
_geom_torsion_site_symmetry_1
_geom_torsion_site_symmetry_2
_geom_torsion_site_symmetry_3
_geom_torsion_site_symmetry_4
_geom_torsion
_geom_torsion_publ_flag
Ru(1) Cl(1) Ru(1) Cl(1) . . 3 3 0.0000 no
Ru(1) Cl(1) Ru(1) Cl(2) . . 3 3 87.38(8) no
Ru(1) Cl(1) Ru(1) C(1) . . 3 3 176.2(2) no
Ru(1) Cl(1) Ru(1) C(2) . . 3 3 174.8(6) no
Ru(1) Cl(1) Ru(1) C(3) . . 3 3 -77.1(4) no
Ru(1) Cl(1) Ru(1) C(4) . . 3 3 -88.6(2) no
Ru(1) Cl(1) Ru(1) C(5) . . 3 3 -117.8(2) no
Ru(1) Cl(1) Ru(1) C(6) . . 3 3 -157.1(2) no
Ru(1) Cl(1) Ru(1) Cl(1) . 3 3 . 0.0000 no
Ru(1) Cl(1) Ru(1) Cl(2) . 3 3 3 -87.85(8) no
Ru(1) Cl(1) Ru(1) C(1) . 3 3 3 -171.8(5) no
Ru(1) Cl(1) Ru(1) C(2) . 3 3 3 -178.1(2) no
Ru(1) Cl(1) Ru(1) C(3) . 3 3 3 152.9(2) no
Ru(1) Cl(1) Ru(1) C(4) . 3 3 3 114.2(2) no
Ru(1) Cl(1) Ru(1) C(5) . 3 3 3 85.0(3) no
Ru(1) Cl(1) Ru(1) C(6) . 3 3 3 75.9(5) no
Ru(1) C(1) C(2) C(3) . . . . 54.3(6) no
Ru(1) C(1) C(2) C(8) . . . . -124.3(7) no
Ru(1) C(1) C(6) C(5) . . . . -54.5(6) no
Ru(1) C(1) C(6) C(12) . . . . 120.1(7) no
Ru(1) C(1) C(7) C(13) . . . . -179.1(8) no
Ru(1) C(2) C(1) C(6) . . . . -51.7(6) no
Ru(1) C(2) C(1) C(7) . . . . 123.4(7) no
Ru(1) C(2) C(3) C(4) . . . . 53.6(6) no
Ru(1) C(2) C(3) C(9) . . . . -122.6(7) no
Ru(1) C(2) C(8) C(14) . . . . -178.7(7) no
Ru(1) C(3) C(2) C(1) . . . . -54.1(6) no
Ru(1) C(3) C(2) C(8) . . . . 124.5(7) no
Ru(1) C(3) C(4) C(5) . . . . 51.7(6) no
Ru(1) C(3) C(4) C(10) . . . . -123.6(6) no
Ru(1) C(3) C(9) C(15) . . . . -179.6(7) no
Ru(1) C(4) C(3) C(2) . . . . -53.2(6) no
Ru(1) C(4) C(3) C(9) . . . . 123.0(7) no
Ru(1) C(4) C(5) C(6) . . . . 52.3(6) no
Ru(1) C(4) C(5) C(11) . . . . -124.0(7) no
Ru(1) C(4) C(10) C(16) . . . . -177.5(8) no
Ru(1) C(5) C(4) C(3) . . . . -51.0(6) no
Ru(1) C(5) C(4) C(10) . . . . 124.2(6) no
Ru(1) C(5) C(6) C(1) . . . . 54.3(6) no
Ru(1) C(5) C(6) C(12) . . . . -120.4(7) no
Ru(1) C(5) C(11) C(17) . . . . 177.0(7) no
Ru(1) C(6) C(1) C(2) . . . . 51.6(6) no
Ru(1) C(6) C(1) C(7) . . . . -123.6(7) no
Ru(1) C(6) C(5) C(4) . . . . -53.4(6) no
Ru(1) C(6) C(5) C(11) . . . . 123.0(7) no
Ru(1) C(6) C(12) C(18) . . . . 178.4(8) no
Cl(1) Ru(1) Cl(1) Ru(1) . . 3 3 0.0000 no
Cl(1) Ru(1) C(1) C(2) . . . . 8.8(8) no
Cl(1) Ru(1) C(1) C(6) . . . . 143.3(5) no
Cl(1) Ru(1) C(1) C(7) . . . . -105.0(8) no
Cl(1) Ru(1) C(2) C(1) . . . . -176.1(4) no
Cl(1) Ru(1) C(2) C(3) . . . . 52.0(5) no
Cl(1) Ru(1) C(2) C(8) . . . . -62.9(8) no
Cl(1) Ru(1) C(3) C(2) . . . . -136.2(4) no
Cl(1) Ru(1) C(3) C(4) . . . . 91.0(4) no
Cl(1) Ru(1) C(3) C(9) . . . . -23.3(8) no
Cl(1) Ru(1) C(4) C(3) . . . . -90.9(4) no
Cl(1) Ru(1) C(4) C(5) . . . . 134.3(4) no
Cl(1) Ru(1) C(4) C(10) . . . . 21.3(8) no
Cl(1) Ru(1) C(5) C(4) . . . . -53.7(5) no
Cl(1) Ru(1) C(5) C(6) . . . . 174.3(4) no
Cl(1) Ru(1) C(5) C(11) . . . . 63.0(8) no
Cl(1) Ru(1) C(6) C(1) . . . . -144.4(5) no
Cl(1) Ru(1) C(6) C(5) . . . . -12.8(8) no
Cl(1) Ru(1) C(6) C(12) . . . . 100.7(8) no
Cl(1) Ru(1) Cl(1) Ru(1) . 3 3 . 0.0000 no
Cl(1) Ru(1) C(1) C(2) . 3 3 3 -179.2(4) no
Cl(1) Ru(1) C(1) C(6) . 3 3 3 46.2(4) no
Cl(1) Ru(1) C(1) C(7) . 3 3 3 -65.5(9) no
Cl(1) Ru(1) C(2) C(1) . 3 3 3 2.0(9) no
Cl(1) Ru(1) C(2) C(3) . 3 3 3 133.8(6) no
Cl(1) Ru(1) C(2) C(8) . 3 3 3 -111.2(9) no
Cl(1) Ru(1) C(3) C(2) . 3 3 3 -149.7(4) no
Cl(1) Ru(1) C(3) C(4) . 3 3 3 -16.9(7) no
Cl(1) Ru(1) C(3) C(9) . 3 3 3 97.4(8) no
Cl(1) Ru(1) C(4) C(3) . 3 3 3 171.5(3) no
Cl(1) Ru(1) C(4) C(5) . 3 3 3 -53.7(4) no
Cl(1) Ru(1) C(4) C(10) . 3 3 3 59.2(9) no
Cl(1) Ru(1) C(5) C(4) . 3 3 3 132.7(4) no
Cl(1) Ru(1) C(5) C(6) . 3 3 3 -95.2(4) no
Cl(1) Ru(1) C(5) C(11) . 3 3 3 16.1(8) no
Cl(1) Ru(1) C(6) C(1) . 3 3 3 -142.4(4) no
Cl(1) Ru(1) C(6) C(5) . 3 3 3 86.0(4) no
Cl(1) Ru(1) C(6) C(12) . 3 3 3 -27.5(8) no
Cl(2) Ru(1) C(1) C(2) . . . . 92.1(4) no
Cl(2) Ru(1) C(1) C(6) . . . . -133.4(4) no
Cl(2) Ru(1) C(1) C(7) . . . . -21.7(8) no
Cl(2) Ru(1) C(2) C(1) . . . . -88.7(4) no
Cl(2) Ru(1) C(2) C(3) . . . . 139.5(4) no
Cl(2) Ru(1) C(2) C(8) . . . . 24.5(8) no
Cl(2) Ru(1) C(3) C(2) . . . . -48.1(5) no
Cl(2) Ru(1) C(3) C(4) . . . . 179.0(3) no
Cl(2) Ru(1) C(3) C(9) . . . . 64.8(8) no
Cl(2) Ru(1) C(4) C(3) . . . . -2.2(7) no
Cl(2) Ru(1) C(4) C(5) . . . . -137.0(5) no
Cl(2) Ru(1) C(4) C(10) . . . . 110.0(8) no
Cl(2) Ru(1) C(5) C(4) . . . . 143.2(4) no
Cl(2) Ru(1) C(5) C(6) . . . . 11.2(8) no
Cl(2) Ru(1) C(5) C(11) . . . . -100.1(8) no
Cl(2) Ru(1) C(6) C(1) . . . . 53.7(4) no
Cl(2) Ru(1) C(6) C(5) . . . . -174.7(4) no
Cl(2) Ru(1) C(6) C(12) . . . . -61.2(8) no
C(1) Ru(1) C(2) C(3) . . . . -131.8(7) no
C(1) Ru(1) C(2) C(8) . . . . 113.2(9) no
C(1) Ru(1) C(3) C(2) . . . . 29.9(4) no
C(1) Ru(1) C(3) C(4) . . . . -103.0(4) no
C(1) Ru(1) C(3) C(9) . . . . 142.7(9) no
C(1) Ru(1) C(4) C(3) . . . . 66.8(4) no
C(1) Ru(1) C(4) C(5) . . . . -68.0(5) no
C(1) Ru(1) C(4) C(10) . . . . 179.0(9) no
C(1) Ru(1) C(5) C(4) . . . . 102.4(5) no
C(1) Ru(1) C(5) C(6) . . . . -29.6(4) no
C(1) Ru(1) C(5) C(11) . . . . -140.9(9) no
C(1) Ru(1) C(6) C(5) . . . . 131.6(6) no
C(1) Ru(1) C(6) C(12) . . . . -114.9(9) no
C(1) C(2) Ru(1) C(3) . . . . 131.8(7) no
C(1) C(2) Ru(1) C(4) . . . . 102.5(5) no
C(1) C(2) Ru(1) C(5) . . . . 66.6(5) no
C(1) C(2) Ru(1) C(6) . . . . 28.1(4) no
C(1) C(2) C(3) C(4) . . . . 0(1) no
C(1) C(2) C(3) C(9) . . . . -176.7(7) no
C(1) C(2) C(8) C(14) . . . . -90(1) no
C(1) C(6) Ru(1) C(2) . . . . -28.2(4) no
C(1) C(6) Ru(1) C(3) . . . . -65.2(4) no
C(1) C(6) Ru(1) C(4) . . . . -102.8(5) no
C(1) C(6) Ru(1) C(5) . . . . -131.6(6) no
C(1) C(6) C(5) C(4) . . . . 1(1) no
C(1) C(6) C(5) C(11) . . . . 177.3(7) no
C(1) C(6) C(12) C(18) . . . . 91(1) no
C(2) Ru(1) C(1) C(6) . . . . 134.5(6) no
C(2) Ru(1) C(1) C(7) . . . . -114(1) no
C(2) Ru(1) C(3) C(4) . . . . -132.8(6) no
C(2) Ru(1) C(3) C(9) . . . . 113(1) no
C(2) Ru(1) C(4) C(3) . . . . 28.8(4) no
C(2) Ru(1) C(4) C(5) . . . . -106.0(5) no
C(2) Ru(1) C(4) C(10) . . . . 141.0(9) no
C(2) Ru(1) C(5) C(4) . . . . 64.9(5) no
C(2) Ru(1) C(5) C(6) . . . . -67.1(5) no
C(2) Ru(1) C(5) C(11) . . . . -178.4(8) no
C(2) Ru(1) C(6) C(5) . . . . 103.4(5) no
C(2) Ru(1) C(6) C(12) . . . . -143.1(8) no
C(2) C(1) Ru(1) C(3) . . . . -29.4(4) no
C(2) C(1) Ru(1) C(4) . . . . -67.4(5) no
C(2) C(1) Ru(1) C(5) . . . . -104.1(5) no
C(2) C(1) Ru(1) C(6) . . . . -134.5(6) no
C(2) C(1) C(6) C(5) . . . . -3(1) no
C(2) C(1) C(6) C(12) . . . . 171.7(7) no
C(2) C(1) C(7) C(13) . . . . 93(1) no
C(2) C(3) Ru(1) C(4) . . . . 132.8(6) no
C(2) C(3) Ru(1) C(5) . . . . 105.5(5) no
C(2) C(3) Ru(1) C(6) . . . . 67.0(5) no
C(2) C(3) C(4) C(5) . . . . -2(1) no
C(2) C(3) C(4) C(10) . . . . -176.7(7) no
C(2) C(3) C(9) C(15) . . . . -92(1) no
C(3) Ru(1) C(1) C(6) . . . . 105.1(5) no
C(3) Ru(1) C(1) C(7) . . . . -143.2(9) no
C(3) Ru(1) C(2) C(8) . . . . -115(1) no
C(3) Ru(1) C(4) C(5) . . . . -134.8(6) no
C(3) Ru(1) C(4) C(10) . . . . 112(1) no
C(3) Ru(1) C(5) C(4) . . . . 28.3(4) no
C(3) Ru(1) C(5) C(6) . . . . -103.7(5) no
C(3) Ru(1) C(5) C(11) . . . . 145.0(9) no
C(3) Ru(1) C(6) C(5) . . . . 66.4(5) no
C(3) Ru(1) C(6) C(12) . . . . 179.9(8) no
C(3) C(2) Ru(1) C(4) . . . . -29.3(4) no
C(3) C(2) Ru(1) C(5) . . . . -65.3(5) no
C(3) C(2) Ru(1) C(6) . . . . -103.8(5) no
C(3) C(2) C(1) C(6) . . . . 3(1) no
C(3) C(2) C(1) C(7) . . . . 177.8(7) no
C(3) C(2) C(8) C(14) . . . . 91(1) no
C(3) C(4) Ru(1) C(5) . . . . 134.8(6) no
C(3) C(4) Ru(1) C(6) . . . . 104.5(5) no
C(3) C(4) C(5) C(6) . . . . 1(1) no
C(3) C(4) C(5) C(11) . . . . -175.0(7) no
C(3) C(4) C(10) C(16) . . . . -91(1) no
C(4) Ru(1) C(1) C(6) . . . . 67.1(4) no
C(4) Ru(1) C(1) C(7) . . . . 178.8(9) no
C(4) Ru(1) C(2) C(8) . . . . -144.3(8) no
C(4) Ru(1) C(3) C(9) . . . . -114.3(9) no
C(4) Ru(1) C(5) C(6) . . . . -132.0(7) no
C(4) Ru(1) C(5) C(11) . . . . 117(1) no
C(4) Ru(1) C(6) C(5) . . . . 28.8(4) no
C(4) Ru(1) C(6) C(12) . . . . 142.3(8) no
C(4) C(3) Ru(1) C(5) . . . . -27.4(4) no
C(4) C(3) Ru(1) C(6) . . . . -65.8(4) no
C(4) C(3) C(2) C(8) . . . . 178.1(7) no
C(4) C(3) C(9) C(15) . . . . 91(1) no
C(4) C(5) Ru(1) C(6) . . . . 132.0(7) no
C(4) C(5) C(6) C(12) . . . . -173.8(7) no
C(4) C(5) C(11) C(17) . . . . -92(1) no
C(5) Ru(1) C(1) C(6) . . . . 30.4(4) no
C(5) Ru(1) C(1) C(7) . . . . 142.1(9) no
C(5) Ru(1) C(2) C(8) . . . . 179.7(8) no
C(5) Ru(1) C(3) C(9) . . . . -141.7(8) no
C(5) Ru(1) C(4) C(10) . . . . -113(1) no
C(5) Ru(1) C(6) C(12) . . . . 113.5(9) no
C(5) C(4) Ru(1) C(6) . . . . -30.3(4) no
C(5) C(4) C(3) C(9) . . . . 174.7(7) no
C(5) C(4) C(10) C(16) . . . . 94(1) no
C(5) C(6) C(1) C(7) . . . . -178.1(7) no
C(5) C(6) C(12) C(18) . . . . -94(1) no
C(6) Ru(1) C(1) C(7) . . . . 112(1) no
C(6) Ru(1) C(2) C(8) . . . . 141.2(8) no
C(6) Ru(1) C(3) C(9) . . . . 179.9(8) no
C(6) Ru(1) C(4) C(10) . . . . -143.3(9) no
C(6) Ru(1) C(5) C(11) . . . . -111(1) no
C(6) C(1) C(2) C(8) . . . . -175.9(7) no
C(6) C(1) C(7) C(13) . . . . -92(1) no
C(6) C(5) C(4) C(10) . . . . 176.5(6) no
C(6) C(5) C(11) C(17) . . . . 92(1) no
C(7) C(1) C(2) C(8) . . . . -1(1) no
C(7) C(1) C(6) C(12) . . . . -3(1) no
C(8) C(2) C(3) C(9) . . . . 2(1) no
C(9) C(3) C(4) C(10) . . . . -1(1) no
C(10) C(4) C(5) C(11) . . . . 0(1) no
C(11) C(5) C(6) C(12) . . . . 3(1) no
